data_2221153
loop_
_publ_author_name
'Khalaji, Aliakbar D.'
'Simpson, Jim'

_publ_section_title
;
 (<i>E</i>)-4-Bromo-<i>N</i>-(2,4-dimethoxybenzylidene)aniline
;
_journal_coeditor_code NG2544
_journal_issue 3
_journal_name_full 'Acta Crystallographica Section E'
_journal_page_first o553
_journal_paper_doi 10.1107/S1600536809004905
_journal_volume 65
_journal_year 2009
_chemical_formula_iupac 'C15 H14 Br N O2'
_chemical_formula_moiety 'C15 H14 Br N O2'
_chemical_formula_sum 'C15 H14 Br N O2'
_chemical_formula_weight 320.18
_chemical_name_systematic
;
(<i>E</i>)-4-Bromo-<i>N</i>-(2,4-dimethoxybenzylidene)aniline
;
_space_group_IT_number 14
_symmetry_cell_setting monoclinic
_symmetry_space_group_name_Hall '-P 2ybc'
_symmetry_space_group_name_H-M 'P 1 21/c 1'
_atom_sites_solution_hydrogens geom
_atom_sites_solution_primary direct
_atom_sites_solution_secondary difmap
_cell_angle_alpha 90.00
_cell_angle_beta 90.992(8)
_cell_angle_gamma 90.00
_cell_formula_units_Z 4
_cell_length_a 4.1323(6)
_cell_length_b 10.7406(14)
_cell_length_c 29.911(4)
_cell_measurement_reflns_used 2351
_cell_measurement_temperature 89(2)
_cell_measurement_theta_max 23.60
_cell_measurement_theta_min 2.72
_cell_volume 1327.4(3)
_computing_cell_refinement 'APEX2 (Bruker, 2006) and SAINT (Bruker, 2006)'
_computing_data_collection 'APEX2 (Bruker, 2006)'
_computing_data_reduction 'SAINT (Bruker, 2006)'
_computing_molecular_graphics
;
SHELXTL (Sheldrick, 2008) and Mercury (Macrae <i>et al.</i>,
2006)
;
_computing_publication_material
;
SHELXL97 (Sheldrick, 2008), enCIFer (Allen <i>et al.</i>,
2004), PLATON (Spek, 2009)
and publCIF (Westrip, 2009)
;
_computing_structure_refinement
;
SHELXL97 (Sheldrick, 2008) and TITAN (Hunter & Simpson, 1999)
;
_computing_structure_solution 'SHELXS97 (Sheldrick, 2008)'
_diffrn_ambient_temperature 89(2)
_diffrn_measured_fraction_theta_full 0.998
_diffrn_measured_fraction_theta_max 0.998
_diffrn_measurement_device_type 'Bruker APEXII CCD area-detector'
_diffrn_measurement_method \w
_diffrn_radiation_monochromator graphite
_diffrn_radiation_source 'fine-focus sealed tube'
_diffrn_radiation_type MoK\a
_diffrn_radiation_wavelength 0.71073
_diffrn_reflns_av_R_equivalents 0.1057
_diffrn_reflns_av_sigmaI/netI 0.0735
_diffrn_reflns_limit_h_max 4
_diffrn_reflns_limit_h_min -3
_diffrn_reflns_limit_k_max 12
_diffrn_reflns_limit_k_min -12
_diffrn_reflns_limit_l_max 35
_diffrn_reflns_limit_l_min -35
_diffrn_reflns_number 13728
_diffrn_reflns_theta_full 25.29
_diffrn_reflns_theta_max 25.29
_diffrn_reflns_theta_min 2.01
_diffrn_standards_number 0
_exptl_absorpt_coefficient_mu 3.094
_exptl_absorpt_correction_T_max 0.940
_exptl_absorpt_correction_T_min 0.570
_exptl_absorpt_correction_type multi-scan
_exptl_absorpt_process_details '(SADABS; Bruker, 2006)'
_exptl_crystal_colour 'pale yellow'
_exptl_crystal_density_diffrn 1.602
_exptl_crystal_density_method 'not measured'
_exptl_crystal_description 'rectangular plate'
_exptl_crystal_F_000 648
_exptl_crystal_size_max 0.25
_exptl_crystal_size_mid 0.10
_exptl_crystal_size_min 0.02
_refine_diff_density_max 0.834
_refine_diff_density_min -0.819
_refine_ls_extinction_method none
_refine_ls_goodness_of_fit_ref 1.206
_refine_ls_hydrogen_treatment constr
_refine_ls_matrix_type full
_refine_ls_number_parameters 174
_refine_ls_number_reflns 2390
_refine_ls_number_restraints 0
_refine_ls_restrained_S_all 1.206
_refine_ls_R_factor_all 0.0894
_refine_ls_R_factor_gt 0.0560
_refine_ls_shift/su_max_lt 0.001
_refine_ls_shift/su_mean 0.000
_refine_ls_structure_factor_coef Fsqd
_refine_ls_weighting_details 'calc w=1/[\s^2^(Fo^2^)+(0.0212P)^2^+3P] where P=(Fo^2^+2Fc^2^)/3'
_refine_ls_weighting_scheme calc
_refine_ls_wR_factor_gt 0.1102
_refine_ls_wR_factor_ref 0.1183
_reflns_number_gt 1664
_reflns_number_total 2390
_reflns_threshold_expression I>2\s(I)
_cod_data_source_file ng2544.cif
_cod_data_source_block I
_cod_depositor_comments
;
The following automatic conversions were performed:
'_symmetry_cell_setting' value 'Monoclinic' changed to 'monoclinic'
according to '/home/saulius/struct/CIF-dictionaries/cif_core.dic'
dictionary named 'cif_core.dic' version 2.4.1 from 2010-06-29.

Automatic conversion script
Id: cif_fix_enum 1527 2010-12-29 10:47:43Z saulius 

The following automatic conversions were performed:

'_symmetry_cell_setting' value 'Monoclinic' changed to 'monoclinic'
according to /home/saulius/struct/CIF-dictionaries/cif_core.dic
dictionary named 'cif_core.dic' version 2.4.1 from 2010-06-29.

Automatic conversion script
Id: cif_fix_values 1715 2011-07-08 13:25:40Z adriana 
;
_cod_original_sg_symbol_H-M 'P 21/c'
_cod_database_code 2221153
_cod_database_fobs_code 2221153

loop_
_symmetry_equiv_pos_as_xyz
'x, y, z'
'-x, y+1/2, -z+1/2'
'-x, -y, -z'
'x, -y-1/2, z-1/2'

loop_
_atom_site_type_symbol
_atom_site_label
_atom_site_fract_x
_atom_site_fract_y
_atom_site_fract_z
_atom_site_U_iso_or_equiv
_atom_site_adp_type
_atom_site_calc_flag
_atom_site_refinement_flags
_atom_site_occupancy
_atom_site_disorder_assembly
_atom_site_disorder_group
N N1 0.8952(10) 0.5770(4) 0.37825(15) 0.0157(10) Uani d . 1 . .
C C1 0.7282(12) 0.6745(5) 0.38778(18) 0.0154(12) Uani d . 1 . .
H H1 0.6759 0.7321 0.3647 0.018 Uiso calc R 1 . .
C C2 0.6171(12) 0.6989(5) 0.43302(17) 0.0138(12) Uani d . 1 . .
C C3 0.4148(12) 0.8016(5) 0.44237(18) 0.0133(12) Uani d . 1 . .
O O1 0.3071(9) 0.8689(3) 0.40592(12) 0.0174(9) Uani d . 1 . .
C C4 0.1171(13) 0.9771(4) 0.41475(18) 0.0159(12) Uani d . 1 . .
H H4A -0.0826 0.9525 0.4296 0.024 Uiso calc R 1 . .
H H4B 0.0632 1.0192 0.3865 0.024 Uiso calc R 1 . .
H H4C 0.2406 1.0339 0.4342 0.024 Uiso calc R 1 . .
C C5 0.3327(12) 0.8293(5) 0.48586(18) 0.0155(12) Uani d . 1 . .
H H5 0.2003 0.8994 0.4919 0.019 Uiso calc R 1 . .
C C6 0.4459(12) 0.7535(5) 0.52094(17) 0.0138(12) Uani d . 1 . .
O O2 0.3510(9) 0.7888(3) 0.56290(11) 0.0167(9) Uani d . 1 . .
C C7 0.4941(14) 0.7232(5) 0.59995(18) 0.0222(13) Uani d . 1 . .
H H7A 0.4270 0.6357 0.5989 0.033 Uiso calc R 1 . .
H H7B 0.4228 0.7607 0.6280 0.033 Uiso calc R 1 . .
H H7C 0.7304 0.7283 0.5984 0.033 Uiso calc R 1 . .
C C8 0.6428(12) 0.6515(5) 0.51264(17) 0.0153(12) Uani d . 1 . .
H H8 0.7184 0.5999 0.5364 0.018 Uiso calc R 1 . .
C C9 0.7263(12) 0.6267(5) 0.46874(18) 0.0160(12) Uani d . 1 . .
H H9 0.8634 0.5578 0.4629 0.019 Uiso calc R 1 . .
C C10 1.0177(13) 0.5654(6) 0.33449(18) 0.0169(13) Uani d . 1 . .
C C11 1.1201(12) 0.6657(5) 0.30882(18) 0.0181(13) Uani d . 1 . .
H H11 1.0997 0.7481 0.3200 0.022 Uiso calc R 1 . .
C C12 1.2516(13) 0.6466(5) 0.26700(18) 0.0179(12) Uani d . 1 . .
H H12 1.3267 0.7153 0.2501 0.022 Uiso calc R 1 . .
C C13 1.2726(12) 0.5278(5) 0.25015(18) 0.0164(13) Uani d . 1 . .
Br Br1 1.44896(13) 0.49899(7) 0.192736(17) 0.02466(19) Uani d . 1 . .
C C14 1.1702(12) 0.4254(5) 0.27488(19) 0.0172(12) Uani d . 1 . .
H H14 1.1866 0.3432 0.2633 0.021 Uiso calc R 1 . .
C C15 1.0447(13) 0.4469(6) 0.31650(18) 0.0176(13) Uani d . 1 . .
H H15 0.9738 0.3779 0.3336 0.021 Uiso calc R 1 . .

loop_
_atom_site_aniso_label
_atom_site_aniso_U_11
_atom_site_aniso_U_22
_atom_site_aniso_U_33
_atom_site_aniso_U_12
_atom_site_aniso_U_13
_atom_site_aniso_U_23
N1 0.018(2) 0.013(3) 0.017(2) 0.000(2) 0.004(2) -0.0016(19)
C1 0.018(3) 0.011(3) 0.017(3) -0.005(2) 0.002(2) -0.003(2)
C2 0.014(3) 0.009(3) 0.018(3) -0.001(2) 0.003(2) -0.002(2)
C3 0.008(3) 0.013(3) 0.019(3) 0.000(2) 0.001(2) -0.003(2)
O1 0.020(2) 0.016(2) 0.016(2) 0.0038(17) 0.0036(16) -0.0012(16)
C4 0.022(3) 0.006(3) 0.021(3) 0.001(2) 0.002(2) 0.002(2)
C5 0.015(3) 0.008(3) 0.024(3) -0.003(2) 0.003(2) -0.003(2)
C6 0.016(3) 0.012(3) 0.014(3) -0.006(2) 0.002(2) -0.002(2)
O2 0.023(2) 0.015(2) 0.012(2) -0.0021(17) 0.0038(16) -0.0013(16)
C7 0.036(3) 0.015(3) 0.015(3) -0.001(3) 0.004(3) 0.000(2)
C8 0.017(3) 0.016(3) 0.013(3) -0.002(2) 0.003(2) 0.006(2)
C9 0.014(3) 0.012(3) 0.022(3) -0.003(2) 0.001(2) -0.003(2)
C10 0.017(3) 0.020(3) 0.014(3) 0.003(2) 0.003(2) -0.005(2)
C11 0.018(3) 0.012(3) 0.024(3) 0.002(2) 0.003(2) -0.002(2)
C12 0.018(3) 0.014(3) 0.022(3) -0.003(2) 0.007(2) 0.002(2)
C13 0.014(3) 0.020(4) 0.016(3) 0.002(2) 0.006(2) -0.005(2)
Br1 0.0271(3) 0.0313(3) 0.0159(3) 0.0036(3) 0.0069(2) -0.0002(3)
C14 0.020(3) 0.009(3) 0.022(3) 0.002(2) 0.005(2) -0.002(2)
C15 0.022(3) 0.016(3) 0.014(3) -0.005(2) 0.000(3) 0.003(2)

loop_
_atom_type_symbol
_atom_type_description
_atom_type_scat_dispersion_real
_atom_type_scat_dispersion_imag
_atom_type_scat_source
C C 0.0033 0.0016 'International Tables Vol C Tables 4.2.6.8 and 6.1.1.4'
H H 0.0000 0.0000 'International Tables Vol C Tables 4.2.6.8 and 6.1.1.4'
N N 0.0061 0.0033 'International Tables Vol C Tables 4.2.6.8 and 6.1.1.4'
O O 0.0106 0.0060 'International Tables Vol C Tables 4.2.6.8 and 6.1.1.4'
Br Br -0.2901 2.4595 'International Tables Vol C Tables 4.2.6.8 and 6.1.1.4'

loop_
_geom_angle_atom_site_label_1
_geom_angle_atom_site_label_2
_geom_angle_atom_site_label_3
_geom_angle_site_symmetry_1
_geom_angle_site_symmetry_3
_geom_angle
_geom_angle_publ_flag
C1 N1 C10 . . 118.5(5) ?
N1 C1 C2 . . 122.0(5) ?
N1 C1 H1 . . 119.0 ?
C2 C1 H1 . . 119.0 ?
C9 C2 C3 . . 117.9(5) ?
C9 C2 C1 . . 120.6(5) ?
C3 C2 C1 . . 121.3(5) ?
O1 C3 C5 . . 123.4(5) ?
O1 C3 C2 . . 115.9(4) ?
C5 C3 C2 . . 120.6(5) ?
C3 O1 C4 . . 116.9(4) ?
O1 C4 H4A . . 109.5 ?
O1 C4 H4B . . 109.5 ?
H4A C4 H4B . . 109.5 ?
O1 C4 H4C . . 109.5 ?
H4A C4 H4C . . 109.5 ?
H4B C4 H4C . . 109.5 ?
C3 C5 C6 . . 119.7(5) ?
C3 C5 H5 . . 120.2 ?
C6 C5 H5 . . 120.2 ?
O2 C6 C8 . . 123.9(5) ?
O2 C6 C5 . . 115.2(5) ?
C8 C6 C5 . . 120.9(5) ?
C6 O2 C7 . . 116.8(4) ?
O2 C7 H7A . . 109.5 ?
O2 C7 H7B . . 109.5 ?
H7A C7 H7B . . 109.5 ?
O2 C7 H7C . . 109.5 ?
H7A C7 H7C . . 109.5 ?
H7B C7 H7C . . 109.5 ?
C6 C8 C9 . . 118.4(5) ?
C6 C8 H8 . . 120.8 ?
C9 C8 H8 . . 120.8 ?
C2 C9 C8 . . 122.5(5) ?
C2 C9 H9 . . 118.7 ?
C8 C9 H9 . . 118.7 ?
C15 C10 C11 . . 117.9(5) ?
C15 C10 N1 . . 118.1(5) ?
C11 C10 N1 . . 123.9(5) ?
C12 C11 C10 . . 120.6(5) ?
C12 C11 H11 . . 119.7 ?
C10 C11 H11 . . 119.7 ?
C13 C12 C11 . . 119.7(5) ?
C13 C12 H12 . . 120.1 ?
C11 C12 H12 . . 120.1 ?
C12 C13 C14 . . 121.0(5) ?
C12 C13 Br1 . . 120.6(4) ?
C14 C13 Br1 . . 118.3(4) ?
C15 C14 C13 . . 118.0(5) ?
C15 C14 H14 . . 121.0 ?
C13 C14 H14 . . 121.0 ?
C14 C15 C10 . . 122.6(5) ?
C14 C15 H15 . . 118.7 ?
C10 C15 H15 . . 118.7 ?

loop_
_geom_bond_atom_site_label_1
_geom_bond_atom_site_label_2
_geom_bond_site_symmetry_2
_geom_bond_distance
_geom_bond_publ_flag
N1 C1 . 1.288(7) ?
N1 C10 . 1.417(7) ?
C1 C2 . 1.460(7) ?
C1 H1 . 0.9500 ?
C2 C9 . 1.389(7) ?
C2 C3 . 1.415(7) ?
C3 O1 . 1.376(6) ?
C3 C5 . 1.383(7) ?
O1 C4 . 1.430(6) ?
C4 H4A . 0.9800 ?
C4 H4B . 0.9800 ?
C4 H4C . 0.9800 ?
C5 C6 . 1.402(7) ?
C5 H5 . 0.9500 ?
C6 O2 . 1.375(6) ?
C6 C8 . 1.390(7) ?
O2 C7 . 1.432(6) ?
C7 H7A . 0.9800 ?
C7 H7B . 0.9800 ?
C7 H7C . 0.9800 ?
C8 C9 . 1.389(7) ?
C8 H8 . 0.9500 ?
C9 H9 . 0.9500 ?
C10 C15 . 1.387(8) ?
C10 C11 . 1.393(8) ?
C11 C12 . 1.388(7) ?
C11 H11 . 0.9500 ?
C12 C13 . 1.375(7) ?
C12 H12 . 0.9500 ?
C13 C14 . 1.396(7) ?
C13 Br1 . 1.902(5) ?
C14 C15 . 1.376(8) ?
C14 H14 . 0.9500 ?
C15 H15 . 0.9500 ?

loop_
_geom_hbond_atom_site_label_D
_geom_hbond_atom_site_label_H
_geom_hbond_atom_site_label_A
_geom_hbond_site_symmetry_A
_geom_hbond_distance_DH
_geom_hbond_distance_HA
_geom_hbond_distance_DA
_geom_hbond_angle_DHA
C7 H7A N1 3_666 0.98 2.74 3.667(7) 158.5
C4 H4C O2 3_676 0.98 2.54 3.398(6) 145.4

loop_
_cod_related_entry_id
_cod_related_entry_database
_cod_related_entry_code
1 ChemSpider 513752
